data_7246028
loop_
_publ_author_name
'Yu, Zihong'
'You, Xiuli'
'Du, Wenqing'
'Peng, Ziqin'
'Guo, Wenjing'
'Wei, Zhenhong'

_publ_section_title
;
 The mechanism of two reversible phase transitions and dielectric
 anomalies in a single-component organic molecule
 1-sulfo-4-dimethylamino-pyridinium
;
_journal_issue 5
_journal_name_full CrystEngComm
_journal_page_first 822
_journal_page_last 827
_journal_paper_doi 10.1039/D2CE01521H
_journal_volume 25
_journal_year 2023
_chemical_formula_moiety 'C7 H10 N2 O4 S'
_chemical_formula_sum 'C7 H10 N2 O4 S'
_chemical_formula_weight 218.23
_space_group_crystal_system orthorhombic
_space_group_IT_number 62
_space_group_name_Hall '-P 2ac 2n'
_space_group_name_H-M_alt 'P n m a'
_atom_sites_solution_hydrogens geom
_audit_creation_date 2022-12-11
_audit_creation_method
;
Olex2 1.2
(compiled 2018.05.29 svn.r3508 for OlexSys, GUI svn.r5506)
;
_audit_update_record
;
2022-12-15 deposited with the CCDC.	2022-12-21 downloaded from the CCDC.
;
_cell_angle_alpha 90
_cell_angle_beta 90
_cell_angle_gamma 90
_cell_formula_units_Z 4
_cell_length_a 12.6831(3)
_cell_length_b 10.8758(2)
_cell_length_c 6.7333(2)
_cell_measurement_reflns_used 4050
_cell_measurement_temperature 327.97(10)
_cell_measurement_theta_max 75.2300
_cell_measurement_theta_min 4.0620
_cell_volume 928.78(4)
_computing_cell_refinement 'CrysAlisPro 1.171.41.108a (Rigaku OD, 2021)'
_computing_data_collection 'CrysAlisPro 1.171.41.108a (Rigaku OD, 2021)'
_computing_data_reduction 'CrysAlisPro 1.171.41.108a (Rigaku OD, 2021)'
_computing_molecular_graphics 'Olex2 (Dolomanov et al., 2009)'
_computing_publication_material 'Olex2 (Dolomanov et al., 2009)'
_computing_structure_refinement 'ShelXL (Sheldrick, 2015)'
_computing_structure_solution 'SHELXT 2014/5 (Sheldrick, 2014)'
_diffrn_ambient_environment air
_diffrn_ambient_temperature 327.97(10)
_diffrn_detector 'Hybrid Pixel Array Detector'
_diffrn_detector_area_resol_mean 10.0000
_diffrn_detector_type HyPix
_diffrn_measured_fraction_theta_full 1.000
_diffrn_measured_fraction_theta_max 0.971
_diffrn_measurement_details
;
List of Runs (angles in degrees, time in seconds):

  # Type    Start    End  Width  t~exp~   \w     \q     \k     \f   Frames
#--------------------------------------------------------------------------
  1  \w     87.00 112.00   0.50    0.05    --   45.18 160.00 -95.00   50
  2  \w     90.00 170.00   0.50    0.20    --  107.00  45.00  30.00  160
  3  \w     90.00 177.00   0.50    0.20    --  107.00  45.00  90.00  174
  4  \w     71.00  96.00   0.50    0.20    --  107.00-125.00-120.00   50
  5  \w     35.00  65.00   0.50    0.20    --  107.00-125.00-120.00   60
  6  \w     51.00  91.00   0.50    0.20    --  107.00 -94.00-150.00   80
  7  \w     53.00  78.00   0.50    0.05    --   45.18-160.00-126.00   50
  8  \w     47.00  89.00   0.50    0.05    --   45.18-117.00  25.00   84
  9  \w     51.00 107.00   0.50    0.20    --  107.00-125.00  90.00  112
 10  \w     47.00  72.00   0.50    0.20    --  107.00-117.00  25.00   50
 11  \w    -32.00  28.00   0.50    0.05    --   45.18 -19.00 -60.00  120
 12  \w     46.00  71.00   0.50    0.20    --  107.00 -61.00-150.00   50
 13  \w     39.00  64.00   0.50    0.20    --  107.00 -61.00   0.00   50
 14  \w    -24.00  33.00   0.50    0.05    --  -45.18  19.00 -60.00  114
 15  \w    -76.00 -51.00   0.50    0.20    -- -102.00 117.00 112.00   50
 16  \w   -108.00 -83.00   0.50    0.20    -- -102.00 117.00 112.00   50
 17  \w   -135.00 -45.00   0.50    0.20    -- -102.00 160.00 -95.00  180
 18  \w    -56.00 -30.00   0.50    0.20    -- -102.00  61.00-120.00   52
 19  \w    -98.00 -30.00   0.50    0.05    --  -45.18 -57.00-150.00  136
 20  \w    -89.00 -58.00   0.50    0.05    --  -45.18-160.00-126.00   62
 21  \w   -170.00 -79.00   0.50    0.20    -- -102.00-117.00  25.00  182
;
_diffrn_measurement_device 'four-circle diffractometer'
_diffrn_measurement_device_type 'XtaLAB Synergy R, DW system, HyPix'
_diffrn_measurement_method '\w scans'
_diffrn_orient_matrix_type 'CrysAlisPro convention (1999,Acta A55,543-557)'
_diffrn_orient_matrix_UB_11 0.1112154000
_diffrn_orient_matrix_UB_12 0.0277982000
_diffrn_orient_matrix_UB_13 0.0802273000
_diffrn_orient_matrix_UB_21 -0.0372742000
_diffrn_orient_matrix_UB_22 -0.0313088000
_diffrn_orient_matrix_UB_23 0.2117267000
_diffrn_orient_matrix_UB_31 0.0315638000
_diffrn_orient_matrix_UB_32 -0.1353476000
_diffrn_orient_matrix_UB_33 -0.0325989000
_diffrn_radiation_monochromator mirror
_diffrn_radiation_probe x-ray
_diffrn_radiation_type CuK\a
_diffrn_radiation_wavelength 1.54184
_diffrn_reflns_av_R_equivalents 0.0264
_diffrn_reflns_av_unetI/netI 0.0181
_diffrn_reflns_Laue_measured_fraction_full 1.000
_diffrn_reflns_Laue_measured_fraction_max 0.971
_diffrn_reflns_limit_h_max 15
_diffrn_reflns_limit_h_min -15
_diffrn_reflns_limit_k_max 9
_diffrn_reflns_limit_k_min -13
_diffrn_reflns_limit_l_max 7
_diffrn_reflns_limit_l_min -8
_diffrn_reflns_number 5279
_diffrn_reflns_point_group_measured_fraction_full 1.000
_diffrn_reflns_point_group_measured_fraction_max 0.971
_diffrn_reflns_theta_full 67.684
_diffrn_reflns_theta_max 75.708
_diffrn_reflns_theta_min 6.983
_diffrn_source 'Rotating-anode X-ray tube'
_diffrn_source_type 'Rigaku (Cu) X-ray Source'
_exptl_absorpt_coefficient_mu 3.087
_exptl_absorpt_correction_T_max 1.00000
_exptl_absorpt_correction_T_min 0.55767
_exptl_absorpt_correction_type multi-scan
_exptl_absorpt_process_details
;
CrysAlisPro 1.171.41.108a (Rigaku Oxford Diffraction, 2021)
Empirical absorption correction using spherical harmonics,
implemented in SCALE3 ABSPACK scaling algorithm.
;
_exptl_crystal_colour white
_exptl_crystal_density_diffrn 1.561
_exptl_crystal_description bulk
_exptl_crystal_F_000 456
_exptl_crystal_size_max 0.16
_exptl_crystal_size_mid 0.14
_exptl_crystal_size_min 0.14
_refine_diff_density_max 0.301
_refine_diff_density_min -0.469
_refine_diff_density_rms 0.078
_refine_ls_extinction_coef 0.043(7)
_refine_ls_extinction_expression Fc^*^=kFc[1+0.001xFc^2^\l^3^/sin(2\q)]^-1/4^
_refine_ls_extinction_method 'SHELXL-2018/3 (Sheldrick 2018)'
_refine_ls_goodness_of_fit_ref 1.125
_refine_ls_hydrogen_treatment constr
_refine_ls_matrix_type full
_refine_ls_number_parameters 91
_refine_ls_number_reflns 987
_refine_ls_number_restraints 46
_refine_ls_restrained_S_all 1.233
_refine_ls_R_factor_all 0.0685
_refine_ls_R_factor_gt 0.0662
_refine_ls_shift/su_max 0.000
_refine_ls_shift/su_mean 0.000
_refine_ls_structure_factor_coef Fsqd
_refine_ls_weighting_details 'w=1/[\s^2^(Fo^2^)+(0.1452P)^2^+0.3028P] where P=(Fo^2^+2Fc^2^)/3'
_refine_ls_weighting_scheme calc
_refine_ls_wR_factor_gt 0.2212
_refine_ls_wR_factor_ref 0.2260
_reflns_Friedel_coverage 0.000
_reflns_number_gt 913
_reflns_number_total 987
_reflns_threshold_expression 'I > 2\s(I)'
_cod_data_source_file d2ce01521h2.cif
_cod_data_source_block yzh_211112_dcm_328k_auto
_cod_depositor_comments 'Adding full bibliography for 7246027--7246029.cif.'
_cod_database_code 7246028
_shelx_shelxl_version_number 2018/3
_chemical_oxdiff_formula 'C H N S O'
_shelx_space_group_comment
;
The symmetry employed for this shelxl refinement is uniquely defined
by the following loop, which should always be used as a source of
symmetry information in preference to the above space-group names.
They are only intended as comments.
;
_shelx_estimated_absorpt_t_max 0.672
_shelx_estimated_absorpt_t_min 0.638
_diffrn_oxdiff_digest_frames
;
010c64fa9d627d48baa087b6695ff6fa0700050ffcb
;
_reflns_odcompleteness_completeness 100.00
_reflns_odcompleteness_iscentric 1
_reflns_odcompleteness_theta 66.97
_olex2_refinement_description
;
1. Fixed Uiso
 At 1.2 times of:
  All C(H) groups
 At 1.5 times of:
  All C(H,H,H) groups
2. Restrained distances
 S1-O2 \\sim S1-O2A
 with sigma of 0.02
 S1-O1 \\sim S1-O1A
 with sigma of 0.02
3. Rigid bond restraints
 S1, O1, O2, O1A, O2A
 with sigma for 1-2 distances of 0.01 and sigma for 1-3 distances of 0.01
4. Uiso/Uaniso restraints and constraints
O1 \\sim O2 \\sim O1A \\sim O2A: within 2A with sigma of 0.01 and sigma for
terminal atoms of 0.01
5. Rigid body (RIGU) restrains
 S1, O1, O2, O1A, O2A
 with sigma for 1-2 distances of 0.01 and sigma for 1-3 distances of 0.01
6. Others
 Sof(O1A)=Sof(O2A)=1-FVAR(1)
 Sof(O1)=Sof(O2)=FVAR(1)
7.a Aromatic/amide H refined with riding coordinates:
 C1(H1), C2(H2)
7.b Idealised Me refined as rotating group:
 C4(H4A,H4B,H4C)
;
_olex2_submission_special_instructions 'No special instructions were received'
_oxdiff_exptl_absorpt_empirical_details
;
Empirical correction (ABSPACK) includes:
- Absorption correction using spherical harmonics
- Frame scaling
;
_oxdiff_exptl_absorpt_empirical_full_max 2.443
_oxdiff_exptl_absorpt_empirical_full_min 0.677

loop_
_space_group_symop_operation_xyz
'x, y, z'
'-x+1/2, -y, z+1/2'
'-x, y+1/2, -z'
'x+1/2, -y+1/2, -z+1/2'
'-x, -y, -z'
'x-1/2, y, -z-1/2'
'x, -y-1/2, z'
'-x-1/2, y-1/2, z-1/2'

loop_
_atom_site_label
_atom_site_type_symbol
_atom_site_fract_x
_atom_site_fract_y
_atom_site_fract_z
_atom_site_U_iso_or_equiv
_atom_site_adp_type
_atom_site_occupancy
_atom_site_site_symmetry_order
_atom_site_calc_flag
_atom_site_refinement_flags_posn
_atom_site_refinement_flags_adp
_atom_site_refinement_flags_occupancy
_atom_site_disorder_assembly
_atom_site_disorder_group
S1 S 0.81713(9) 0.750000 0.92160(15) 0.0812(6) Uani 1 2 d DS TU P . .
N1 N 0.7278(2) 0.750000 0.7184(5) 0.0606(9) Uani 1 2 d S T P A .
N2 N 0.5365(3) 0.750000 0.2261(5) 0.0666(9) Uani 1 2 d S T P . .
C1 C 0.6968(2) 0.6429(2) 0.6358(4) 0.0611(8) Uani 1 1 d . . . . .
H1 H 0.719452 0.569290 0.691871 0.073 Uiso 1 1 calc R . . A .
C2 C 0.6341(2) 0.6396(2) 0.4744(4) 0.0608(8) Uani 1 1 d . . . . .
H2 H 0.613793 0.564174 0.421674 0.073 Uiso 1 1 calc R . . . .
C3 C 0.5988(3) 0.750000 0.3843(5) 0.0549(9) Uani 1 2 d S T P . .
C4 C 0.5037(3) 0.6360(3) 0.1317(6) 0.0907(11) Uani 1 1 d . . . . .
H4A H 0.564212 0.595162 0.076949 0.136 Uiso 1 1 calc GR . . . .
H4B H 0.454427 0.653844 0.027361 0.136 Uiso 1 1 calc GR . . . .
H4C H 0.470822 0.583614 0.228322 0.136 Uiso 1 1 calc GR . . . .
O1 O 0.9045(4) 0.8235(6) 0.8373(8) 0.129(2) Uani 0.671(9) 1 d D U . A 1
O2 O 0.7815(7) 0.8593(5) 1.0334(11) 0.1099(19) Uani 0.671(9) 1 d D U . A 1
O1A O 0.8421(10) 0.8646(10) 0.9597(18) 0.109(3) Uani 0.329(9) 1 d D U . A 2
O2A O 0.7539(13) 0.8233(14) 1.060(3) 0.119(3) Uani 0.329(9) 1 d D U . A 2

loop_
_atom_site_aniso_label
_atom_site_aniso_U_11
_atom_site_aniso_U_22
_atom_site_aniso_U_33
_atom_site_aniso_U_23
_atom_site_aniso_U_13
_atom_site_aniso_U_12
S1 0.0788(9) 0.1031(11) 0.0618(8) 0.000 -0.0122(5) 0.000
N1 0.0670(18) 0.0519(15) 0.0631(17) 0.000 -0.0059(14) 0.000
N2 0.0731(19) 0.0633(17) 0.0634(18) 0.000 -0.0076(15) 0.000
C1 0.0703(15) 0.0449(12) 0.0681(15) 0.0010(10) -0.0036(12) 0.0029(9)
C2 0.0702(15) 0.0439(13) 0.0684(15) -0.0031(10) -0.0009(12) -0.0016(9)
C3 0.0563(18) 0.0502(16) 0.0580(18) 0.000 0.0023(14) 0.000
C4 0.102(2) 0.091(2) 0.0784(19) -0.0153(16) -0.0206(19) -0.0104(19)
O1 0.091(3) 0.196(4) 0.101(3) 0.011(3) -0.016(2) -0.027(3)
O2 0.156(6) 0.079(3) 0.095(4) -0.004(3) -0.018(3) -0.034(3)
O1A 0.121(6) 0.108(4) 0.098(5) -0.014(4) -0.007(4) -0.032(5)
O2A 0.136(7) 0.124(6) 0.097(5) -0.015(6) 0.017(5) -0.029(6)

loop_
_atom_type_symbol
_atom_type_description
_atom_type_scat_dispersion_real
_atom_type_scat_dispersion_imag
_atom_type_scat_source
C C 0.0181 0.0091 'International Tables Vol C Tables 4.2.6.8 and 6.1.1.4'
H H 0.0000 0.0000 'International Tables Vol C Tables 4.2.6.8 and 6.1.1.4'
N N 0.0311 0.0180 'International Tables Vol C Tables 4.2.6.8 and 6.1.1.4'
O O 0.0492 0.0322 'International Tables Vol C Tables 4.2.6.8 and 6.1.1.4'
S S 0.3331 0.5567 'International Tables Vol C Tables 4.2.6.8 and 6.1.1.4'

loop_
_geom_angle_atom_site_label_1
_geom_angle_atom_site_label_2
_geom_angle_atom_site_label_3
_geom_angle
_geom_angle_site_symmetry_1
_geom_angle_site_symmetry_3
_geom_angle_publ_flag
O1 S1 N1 100.5(2) . . ?
O1 S1 N1 100.5(2) 7_575 . ?
O1 S1 O1 65.4(5) . 7_575 ?
O2 S1 N1 101.4(3) 7_575 . ?
O2 S1 N1 101.4(3) . . ?
O2 S1 O1 149.2(4) 7_575 . ?
O2 S1 O1 89.4(4) . . ?
O2 S1 O1 149.2(4) . 7_575 ?
O2 S1 O1 89.4(4) 7_575 7_575 ?
O2 S1 O2 107.1(5) 7_575 . ?
O1A S1 N1 107.7(5) . . ?
O1A S1 N1 107.7(5) 7_575 . ?
O1A S1 O1A 143.8(11) . 7_575 ?
O1A S1 O2A 59.4(7) . . ?
O1A S1 O2A 121.6(9) 7_575 . ?
O2A S1 N1 98.1(8) 7_575 . ?
O2A S1 N1 98.1(8) . . ?
C1 N1 S1 120.19(16) 7_575 . ?
C1 N1 S1 120.19(16) . . ?
C1 N1 C1 119.4(3) . 7_575 ?
C3 N2 C4 121.44(19) . 7_575 ?
C3 N2 C4 121.44(19) . . ?
C4 N2 C4 117.0(4) 7_575 . ?
N1 C1 H1 119.1 . . ?
C2 C1 N1 121.8(2) . . ?
C2 C1 H1 119.1 . . ?
C1 C2 H2 119.7 . . ?
C1 C2 C3 120.6(2) . . ?
C3 C2 H2 119.7 . . ?
N2 C3 C2 122.14(16) . . ?
N2 C3 C2 122.14(16) . 7_575 ?
C2 C3 C2 115.7(3) . 7_575 ?
N2 C4 H4A 109.5 . . ?
N2 C4 H4B 109.5 . . ?
N2 C4 H4C 109.5 . . ?
H4A C4 H4B 109.5 . . ?
H4A C4 H4C 109.5 . . ?
H4B C4 H4C 109.5 . . ?

loop_
_geom_bond_atom_site_label_1
_geom_bond_atom_site_label_2
_geom_bond_distance
_geom_bond_site_symmetry_2
_geom_bond_publ_flag
S1 N1 1.776(3) . ?
S1 O1 1.480(5) 7_575 ?
S1 O1 1.480(5) . ?
S1 O2 1.478(6) . ?
S1 O2 1.478(6) 7_575 ?
S1 O1A 1.311(9) . ?
S1 O1A 1.311(9) 7_575 ?
S1 O2A 1.466(12) 7_575 ?
S1 O2A 1.466(12) . ?
N1 C1 1.349(3) . ?
N1 C1 1.349(3) 7_575 ?
N2 C3 1.326(5) . ?
N2 C4 1.455(3) . ?
N2 C4 1.455(3) 7_575 ?
C1 H1 0.9300 . ?
C1 C2 1.347(4) . ?
C2 H2 0.9300 . ?
C2 C3 1.419(3) . ?
C4 H4A 0.9600 . ?
C4 H4B 0.9600 . ?
C4 H4C 0.9600 . ?

loop_
_geom_torsion_atom_site_label_1
_geom_torsion_atom_site_label_2
_geom_torsion_atom_site_label_3
_geom_torsion_atom_site_label_4
_geom_torsion
_geom_torsion_site_symmetry_1
_geom_torsion_site_symmetry_2
_geom_torsion_site_symmetry_3
_geom_torsion_site_symmetry_4
_geom_torsion_publ_flag
S1 N1 C1 C2 -176.0(2) . . . . ?
N1 C1 C2 C3 0.5(5) . . . . ?
C1 N1 C1 C2 -1.2(6) 7_575 . . . ?
C1 C2 C3 N2 -179.6(3) . . . . ?
C1 C2 C3 C2 0.3(5) . . . 7_575 ?
C4 N2 C3 C2 178.0(3) . . . 7_575 ?
C4 N2 C3 C2 2.2(6) 7_575 . . 7_575 ?
C4 N2 C3 C2 -2.2(6) . . . . ?
C4 N2 C3 C2 -178.0(3) 7_575 . . . ?
O1 S1 N1 C1 54.1(4) 7_575 . . . ?
O1 S1 N1 C1 -54.1(4) . . . 7_575 ?
O1 S1 N1 C1 120.8(4) . . . . ?
O1 S1 N1 C1 -120.8(4) 7_575 . . 7_575 ?
O2 S1 N1 C1 -37.5(4) 7_575 . . . ?
O2 S1 N1 C1 147.7(4) 7_575 . . 7_575 ?
O2 S1 N1 C1 -147.7(4) . . . . ?
O2 S1 N1 C1 37.5(4) . . . 7_575 ?
O1A S1 N1 C1 173.7(6) . . . . ?
O1A S1 N1 C1 1.1(7) 7_575 . . . ?
O1A S1 N1 C1 -1.1(7) . . . 7_575 ?
O1A S1 N1 C1 -173.7(6) 7_575 . . 7_575 ?
O2A S1 N1 C1 125.9(7) 7_575 . . 7_575 ?
O2A S1 N1 C1 59.3(7) . . . 7_575 ?
O2A S1 N1 C1 -59.3(7) 7_575 . . . ?
O2A S1 N1 C1 -125.9(7) . . . . ?
